data_4034760
loop_
_publ_author_name
'Spindler, Benedikt'
'Kataeva, Olga'
'Kn\"olker, Hans-Joachim'

_publ_section_title
;
 Enantioselective Total Synthesis and Assignment of the Absolute
 Configuration of the Furo[3,2- a]carbazole Alkaloid Furoclausine-B.
;
_journal_issue 24
_journal_name_full 'The Journal of organic chemistry'
_journal_page_first 15136
_journal_page_last 15143
_journal_paper_doi 10.1021/acs.joc.8b02426
_journal_volume 83
_journal_year 2018
_chemical_absolute_configuration ad
_chemical_formula_moiety 'C12 H15 N O4'
_chemical_formula_sum 'C12 H15 N O4'
_chemical_formula_weight 237.25
_space_group_crystal_system orthorhombic
_space_group_IT_number 19
_space_group_name_Hall 'P 2ac 2ab'
_space_group_name_H-M_alt 'P 21 21 21'
_atom_sites_solution_hydrogens mixed
_audit_creation_method SHELXL-2014/7
_cell_angle_alpha 90
_cell_angle_beta 90
_cell_angle_gamma 90
_cell_formula_units_Z 4
_cell_length_a 8.48940(10)
_cell_length_b 11.0722(2)
_cell_length_c 12.8612(2)
_cell_measurement_reflns_used 9996
_cell_measurement_temperature 198(2)
_cell_measurement_theta_max 68.09
_cell_measurement_theta_min 5.27
_cell_volume 1208.91(3)
_computing_cell_refinement 'Bruker SAINT'
_computing_data_collection 'Bruker APEX2'
_computing_data_reduction 'Bruker SAINT'
_computing_molecular_graphics Ortep
_computing_publication_material 'Bruker SHELXTL'
_computing_structure_refinement 'SHELXL-2014/7 (Sheldrick, 2014)'
_computing_structure_solution 'SHELXS-97 (Sheldrick 2008)'
_diffrn_ambient_temperature 198(2)
_diffrn_measured_fraction_theta_full 0.994
_diffrn_measured_fraction_theta_max 0.990
_diffrn_measurement_device 'Bruker AXS Kappa Apex Duo'
_diffrn_measurement_device_type CCD
_diffrn_measurement_method 'omega and phi scans'
_diffrn_radiation_type CuK\a
_diffrn_radiation_wavelength 1.54178
_diffrn_reflns_av_R_equivalents 0.0243
_diffrn_reflns_av_unetI/netI 0.0152
_diffrn_reflns_Laue_measured_fraction_full 0.994
_diffrn_reflns_Laue_measured_fraction_max 0.990
_diffrn_reflns_limit_h_max 9
_diffrn_reflns_limit_h_min -8
_diffrn_reflns_limit_k_max 13
_diffrn_reflns_limit_k_min -13
_diffrn_reflns_limit_l_max 15
_diffrn_reflns_limit_l_min -15
_diffrn_reflns_number 14656
_diffrn_reflns_point_group_measured_fraction_full 0.995
_diffrn_reflns_point_group_measured_fraction_max 0.991
_diffrn_reflns_theta_full 67.679
_diffrn_reflns_theta_max 68.218
_diffrn_reflns_theta_min 5.271
_diffrn_source 'microfocus X-ray-tube'
_exptl_absorpt_coefficient_mu 0.820
_exptl_absorpt_correction_type multi-scan
_exptl_absorpt_process_details SADABS
_exptl_crystal_colour yellow
_exptl_crystal_density_diffrn 1.304
_exptl_crystal_description block
_exptl_crystal_F_000 504
_exptl_crystal_size_max 0.368
_exptl_crystal_size_mid 0.104
_exptl_crystal_size_min 0.090
_exptl_transmission_factor_max 0.3618
_exptl_transmission_factor_min 0.2666
_refine_diff_density_max 0.173
_refine_diff_density_min -0.111
_refine_diff_density_rms 0.034
_refine_ls_abs_structure_details
;
 Flack x determined using 886 quotients [(I+)-(I-)]/[(I+)+(I-)]
 (Parsons, Flack and Wagner, Acta Cryst. B69 (2013) 249-259).
;
_refine_ls_abs_structure_Flack 0.09(3)
_refine_ls_extinction_coef 0.0025(6)
_refine_ls_extinction_expression Fc^*^=kFc[1+0.001xFc^2^\l^3^/sin(2\q)]^-1/4^
_refine_ls_extinction_method 'SHELXL-2014/7 (Sheldrick 2014'
_refine_ls_goodness_of_fit_ref 1.054
_refine_ls_hydrogen_treatment mixed
_refine_ls_matrix_type full
_refine_ls_number_parameters 162
_refine_ls_number_reflns 2207
_refine_ls_number_restraints 0
_refine_ls_restrained_S_all 1.054
_refine_ls_R_factor_all 0.0281
_refine_ls_R_factor_gt 0.0276
_refine_ls_shift/su_max 0.000
_refine_ls_shift/su_mean 0.000
_refine_ls_structure_factor_coef Fsqd
_refine_ls_weighting_details 'w=1/[\s^2^(Fo^2^)+(0.0494P)^2^+0.1068P] where P=(Fo^2^+2Fc^2^)/3'
_refine_ls_weighting_scheme calc
_refine_ls_wR_factor_gt 0.0763
_refine_ls_wR_factor_ref 0.0766
_reflns_Friedel_coverage 0.712
_reflns_Friedel_fraction_full 0.997
_reflns_Friedel_fraction_max 0.991
_reflns_number_gt 2157
_reflns_number_total 2207
_reflns_threshold_expression 'I > 2\s(I)'
_cod_data_source_file jo8b02426_si_002.cif
_cod_data_source_block kno294
_cod_database_code 4034760
_shelx_shelxl_version_number 2014/7
_shelx_space_group_comment
;
The symmetry employed for this shelxl refinement is uniquely defined
by the following loop, which should always be used as a source of
symmetry information in preference to the above space-group names.
They are only intended as comments.
;
_shelx_estimated_absorpt_t_min 0.752
_shelx_estimated_absorpt_t_max 0.930

loop_
_space_group_symop_operation_xyz
'x, y, z'
'-x+1/2, -y, z+1/2'
'-x, y+1/2, -z+1/2'
'x+1/2, -y+1/2, -z'

loop_
_atom_site_label
_atom_site_type_symbol
_atom_site_fract_x
_atom_site_fract_y
_atom_site_fract_z
_atom_site_U_iso_or_equiv
_atom_site_adp_type
_atom_site_occupancy
_atom_site_site_symmetry_order
_atom_site_calc_flag
_atom_site_refinement_flags_posn
_atom_site_refinement_flags_adp
O1 O 0.64542(12) 0.38733(10) 0.26914(8) 0.0370(3) Uani 1 1 d . .
C2 C 0.47911(17) 0.37679(13) 0.24082(11) 0.0319(3) Uani 1 1 d . .
H2A H 0.4501 0.4449 0.1935 0.038 Uiso 1 1 calc R U
C3 C 0.38461(17) 0.38774(14) 0.34264(11) 0.0325(3) Uani 1 1 d . .
H3A H 0.3144 0.4591 0.3413 0.039 Uiso 1 1 calc R U
H3B H 0.3206 0.3144 0.3553 0.039 Uiso 1 1 calc R U
C4 C 0.51042(17) 0.40147(12) 0.42331(12) 0.0305(3) Uani 1 1 d . .
C5 C 0.51026(19) 0.41131(14) 0.53108(12) 0.0365(3) Uani 1 1 d . .
C6 C 0.6504(2) 0.41968(16) 0.58651(13) 0.0458(4) Uani 1 1 d . .
H6A H 0.6489 0.4263 0.6601 0.055 Uiso 1 1 calc R U
C7 C 0.7916(2) 0.41821(16) 0.53349(14) 0.0467(4) Uani 1 1 d . .
H7A H 0.8870 0.4248 0.5717 0.056 Uiso 1 1 calc R U
C8 C 0.79893(19) 0.40735(14) 0.42562(14) 0.0403(4) Uani 1 1 d . .
C9 C 0.65532(18) 0.39921(13) 0.37422(12) 0.0321(3) Uani 1 1 d . .
C10 C 0.4593(2) 0.25719(14) 0.18278(12) 0.0390(4) Uani 1 1 d . .
O11 O 0.49660(18) 0.15954(10) 0.25067(10) 0.0433(3) Uani 1 1 d . .
H11 H 0.589(4) 0.165(2) 0.2654(19) 0.063(8) Uiso 1 1 d . .
C12 C 0.5658(3) 0.25398(18) 0.08766(14) 0.0618(6) Uani 1 1 d . .
H12A H 0.5363 0.3193 0.0401 0.093 Uiso 1 1 calc R U
H12B H 0.5540 0.1761 0.0523 0.093 Uiso 1 1 calc R U
H12C H 0.6756 0.2644 0.1094 0.093 Uiso 1 1 calc R U
C13 C 0.2880(2) 0.24101(17) 0.15138(15) 0.0523(5) Uani 1 1 d . .
H13A H 0.2567 0.3070 0.1050 0.078 Uiso 1 1 calc R U
H13B H 0.2214 0.2419 0.2136 0.078 Uiso 1 1 calc R U
H13C H 0.2754 0.1637 0.1152 0.078 Uiso 1 1 calc R U
N14 N 0.36134(19) 0.41254(13) 0.58783(11) 0.0454(4) Uani 1 1 d . .
O15 O 0.3622(2) 0.39694(17) 0.68232(10) 0.0702(4) Uani 1 1 d . .
O16 O 0.24001(17) 0.42775(18) 0.53963(12) 0.0682(5) Uani 1 1 d . .
C17 C 0.9510(2) 0.4062(2) 0.36611(18) 0.0575(5) Uani 1 1 d . .
H17A H 1.0364 0.3792 0.4118 0.086 Uiso 1 1 calc R U
H17B H 0.9741 0.4877 0.3407 0.086 Uiso 1 1 calc R U
H17C H 0.9419 0.3508 0.3069 0.086 Uiso 1 1 calc R U

loop_
_atom_site_aniso_label
_atom_site_aniso_U_11
_atom_site_aniso_U_22
_atom_site_aniso_U_33
_atom_site_aniso_U_23
_atom_site_aniso_U_13
_atom_site_aniso_U_12
O1 0.0309(5) 0.0459(6) 0.0341(5) 0.0004(4) 0.0024(4) -0.0010(5)
C2 0.0336(7) 0.0306(7) 0.0314(7) 0.0015(5) -0.0031(6) -0.0009(6)
C3 0.0288(7) 0.0363(7) 0.0324(7) -0.0041(6) -0.0027(6) -0.0011(6)
C4 0.0316(7) 0.0269(6) 0.0331(7) 0.0005(6) -0.0025(6) -0.0001(6)
C5 0.0424(8) 0.0339(7) 0.0333(7) -0.0015(6) -0.0007(6) -0.0017(7)
C6 0.0578(11) 0.0452(8) 0.0343(8) 0.0015(7) -0.0134(8) -0.0043(8)
C7 0.0428(9) 0.0459(9) 0.0515(10) 0.0062(8) -0.0208(8) -0.0077(7)
C8 0.0309(8) 0.0366(7) 0.0533(9) 0.0076(7) -0.0081(7) -0.0029(6)
C9 0.0320(7) 0.0284(6) 0.0358(7) 0.0030(6) -0.0027(6) -0.0011(6)
C10 0.0562(10) 0.0306(7) 0.0304(7) -0.0006(6) 0.0010(7) -0.0031(7)
O11 0.0512(8) 0.0319(5) 0.0468(6) 0.0061(4) 0.0023(6) 0.0017(5)
C12 0.0998(17) 0.0443(9) 0.0414(10) -0.0079(8) 0.0219(11) -0.0088(10)
C13 0.0688(12) 0.0421(9) 0.0460(9) -0.0051(7) -0.0207(9) -0.0094(8)
N14 0.0550(9) 0.0468(8) 0.0345(7) -0.0061(6) 0.0065(6) -0.0014(7)
O15 0.0823(11) 0.0954(11) 0.0329(6) -0.0010(7) 0.0127(7) -0.0030(9)
O16 0.0430(8) 0.1122(14) 0.0494(8) -0.0072(8) 0.0082(6) 0.0070(8)
C17 0.0304(8) 0.0669(11) 0.0752(13) 0.0142(10) -0.0042(8) -0.0016(8)

loop_
_atom_type_symbol
_atom_type_description
_atom_type_scat_dispersion_real
_atom_type_scat_dispersion_imag
_atom_type_scat_source
C C 0.0181 0.0091 'International Tables Vol C Tables 4.2.6.8 and 6.1.1.4'
H H 0.0000 0.0000 'International Tables Vol C Tables 4.2.6.8 and 6.1.1.4'
N N 0.0311 0.0180 'International Tables Vol C Tables 4.2.6.8 and 6.1.1.4'
O O 0.0492 0.0322 'International Tables Vol C Tables 4.2.6.8 and 6.1.1.4'

loop_
_geom_angle_atom_site_label_1
_geom_angle_atom_site_label_2
_geom_angle_atom_site_label_3
_geom_angle
C9 O1 C2 108.34(11)
O1 C2 C10 107.27(12)
O1 C2 C3 106.54(11)
C10 C2 C3 115.19(12)
O1 C2 H2A 109.2
C10 C2 H2A 109.2
C3 C2 H2A 109.2
C4 C3 C2 103.04(11)
C4 C3 H3A 111.2
C2 C3 H3A 111.2
C4 C3 H3B 111.2
C2 C3 H3B 111.2
H3A C3 H3B 109.1
C9 C4 C5 117.22(14)
C9 C4 C3 108.45(13)
C5 C4 C3 134.29(15)
C6 C5 C4 121.04(16)
C6 C5 N14 118.96(14)
C4 C5 N14 120.00(14)
C7 C6 C5 119.32(15)
C7 C6 H6A 120.3
C5 C6 H6A 120.3
C6 C7 C8 122.12(15)
C6 C7 H7A 118.9
C8 C7 H7A 118.9
C9 C8 C7 116.10(16)
C9 C8 C17 120.77(16)
C7 C8 C17 123.12(16)
O1 C9 C4 113.60(13)
O1 C9 C8 122.21(14)
C4 C9 C8 124.20(14)
O11 C10 C13 106.62(14)
O11 C10 C12 110.04(15)
C13 C10 C12 110.61(16)
O11 C10 C2 109.47(12)
C13 C10 C2 109.70(14)
C12 C10 C2 110.32(13)
C10 O11 H11 107.5(18)
C10 C12 H12A 109.5
C10 C12 H12B 109.5
H12A C12 H12B 109.5
C10 C12 H12C 109.5
H12A C12 H12C 109.5
H12B C12 H12C 109.5
C10 C13 H13A 109.5
C10 C13 H13B 109.5
H13A C13 H13B 109.5
C10 C13 H13C 109.5
H13A C13 H13C 109.5
H13B C13 H13C 109.5
O16 N14 O15 122.01(17)
O16 N14 C5 118.73(13)
O15 N14 C5 119.25(16)
C8 C17 H17A 109.5
C8 C17 H17B 109.5
H17A C17 H17B 109.5
C8 C17 H17C 109.5
H17A C17 H17C 109.5
H17B C17 H17C 109.5

loop_
_geom_bond_atom_site_label_1
_geom_bond_atom_site_label_2
_geom_bond_distance
O1 C9 1.3605(18)
O1 C2 1.4628(18)
C2 C10 1.529(2)
C2 C3 1.541(2)
C2 H2A 1.0000
C3 C4 1.497(2)
C3 H3A 0.9900
C3 H3B 0.9900
C4 C9 1.383(2)
C4 C5 1.390(2)
C5 C6 1.390(2)
C5 N14 1.460(2)
C6 C7 1.379(3)
C6 H6A 0.9500
C7 C8 1.394(3)
C7 H7A 0.9500
C8 C9 1.390(2)
C8 C17 1.501(3)
C10 O11 1.425(2)
C10 C13 1.520(3)
C10 C12 1.522(2)
O11 H11 0.81(3)
C12 H12A 0.9800
C12 H12B 0.9800
C12 H12C 0.9800
C13 H13A 0.9800
C13 H13B 0.9800
C13 H13C 0.9800
N14 O16 1.214(2)
N14 O15 1.227(2)
C17 H17A 0.9800
C17 H17B 0.9800
C17 H17C 0.9800

loop_
_geom_torsion_atom_site_label_1
_geom_torsion_atom_site_label_2
_geom_torsion_atom_site_label_3
_geom_torsion_atom_site_label_4
_geom_torsion
C9 O1 C2 C10 -122.12(13)
C9 O1 C2 C3 1.75(15)
O1 C2 C3 C4 -1.19(14)
C10 C2 C3 C4 117.62(14)
C2 C3 C4 C9 0.25(14)
C2 C3 C4 C5 -177.30(15)
C9 C4 C5 C6 0.6(2)
C3 C4 C5 C6 178.00(16)
C9 C4 C5 N14 -179.16(13)
C3 C4 C5 N14 -1.8(2)
C4 C5 C6 C7 0.0(2)
N14 C5 C6 C7 179.80(16)
C5 C6 C7 C8 -0.6(3)
C6 C7 C8 C9 0.6(3)
C6 C7 C8 C17 179.67(17)
C2 O1 C9 C4 -1.70(16)
C2 O1 C9 C8 177.91(13)
C5 C4 C9 O1 178.92(13)
C3 C4 C9 O1 0.89(16)
C5 C4 C9 C8 -0.7(2)
C3 C4 C9 C8 -178.71(15)
C7 C8 C9 O1 -179.47(14)
C17 C8 C9 O1 1.4(2)
C7 C8 C9 C4 0.1(2)
C17 C8 C9 C4 -179.01(16)
O1 C2 C10 O11 63.23(16)
C3 C2 C10 O11 -55.18(18)
O1 C2 C10 C13 179.90(13)
C3 C2 C10 C13 61.49(17)
O1 C2 C10 C12 -58.01(18)
C3 C2 C10 C12 -176.42(15)
C6 C5 N14 O16 166.52(18)
C4 C5 N14 O16 -13.7(2)
C6 C5 N14 O15 -14.2(2)
C4 C5 N14 O15 165.53(16)
